data_7104164
loop_
_publ_author_name
'Millar, David I A'
'Oswald, Iain D H'
'Francis, Duncan J'
'Marshall, William G'
'Pulham, Colin R'
'Cumming, Adam S'

_publ_section_title
;
 The crystal structure of beta-RDX-an elusive form of an explosive
 revealed.
;
_journal_issue 5
_journal_name_full 'Chemical communications (Cambridge, England)'
_journal_page_first 562
_journal_page_last 564
_journal_paper_doi 10.1039/b817966b
_journal_volume 34
_journal_year 2009
_chemical_absolute_configuration unk
_chemical_formula_moiety 'C3 H6 N6 O6'
_chemical_formula_sum 'C3 H6 N6 O6'
_chemical_formula_weight 222.12
_chemical_name_systematic Beta-1,3,5-trinitrohexahydro-1,3,5-triazine
_space_group_IT_number 29
_symmetry_cell_setting orthorhombic
_symmetry_space_group_name_Hall 'P 2c -2ac'
_symmetry_space_group_name_H-M 'P c a 21'
_atom_sites_solution_hydrogens geom
_atom_sites_solution_primary direct
_audit_creation_date 08-08-28
_audit_creation_method CRYSTALS_ver_12.85
_cell_angle_alpha 90
_cell_angle_beta 90
_cell_angle_gamma 90
_cell_formula_units_Z 8
_cell_length_a 15.1267(11)
_cell_length_b 7.4563(6)
_cell_length_c 14.3719(11)
_cell_measurement_reflns_used 2888
_cell_measurement_temperature 150
_cell_measurement_theta_max 24
_cell_measurement_theta_min 3
_cell_volume 1621.0(2)
_computing_cell_refinement 'SAINT (Siemens ,1995)'
_computing_data_collection 'SMART (Siemens, 1993)'
_computing_data_reduction 'SAINT (Siemens ,1995)'
_computing_molecular_graphics 'CAMERON (Watkin et al., 1996)'
_computing_publication_material 'CRYSTALS (Betteridge et al., 2003)'
_computing_structure_refinement 'CRYSTALS (Betteridge et al., 2003)'
_computing_structure_solution 'SIR92 (Altomare et al., 1994)'
_diffrn_ambient_temperature 150
_diffrn_measured_fraction_theta_full 0.997
_diffrn_measured_fraction_theta_max 0.991
_diffrn_measurement_device 'Bruker SMART'
_diffrn_measurement_device_type Area
_diffrn_measurement_method \w
_diffrn_radiation_monochromator graphite
_diffrn_radiation_type 'Mo K\a'
_diffrn_radiation_wavelength 0.71073
_diffrn_reflns_av_R_equivalents 0.038
_diffrn_reflns_limit_h_max 14
_diffrn_reflns_limit_h_min -20
_diffrn_reflns_limit_k_max 9
_diffrn_reflns_limit_k_min -8
_diffrn_reflns_limit_l_max 14
_diffrn_reflns_limit_l_min -19
_diffrn_reflns_number 10899
_diffrn_reflns_theta_full 27.856
_diffrn_reflns_theta_max 28.425
_diffrn_reflns_theta_min 2.693
_diffrn_standards_number 0
_exptl_absorpt_coefficient_mu 0.173
_exptl_absorpt_correction_T_max 0.97
_exptl_absorpt_correction_T_min 0.85
_exptl_absorpt_correction_type multi-scan
_exptl_absorpt_process_details 'SADABS (Siemens, 1996)'
_exptl_crystal_colour colourless
_exptl_crystal_density_diffrn 1.820
_exptl_crystal_density_method 'not measured'
_exptl_crystal_description block
_exptl_crystal_F_000 912
_exptl_crystal_size_max 0.38
_exptl_crystal_size_mid 0.23
_exptl_crystal_size_min 0.15
_refine_diff_density_max 0.48
_refine_diff_density_min -0.34
_refine_ls_extinction_method None
_refine_ls_goodness_of_fit_ref 0.8136
_refine_ls_hydrogen_treatment constr
_refine_ls_matrix_type full
_refine_ls_number_parameters 271
_refine_ls_number_reflns 2097
_refine_ls_number_restraints 1
_refine_ls_R_factor_all 0.0672
_refine_ls_R_factor_gt 0.0465
_refine_ls_shift/su_max 0.000149
_refine_ls_structure_factor_coef Fsqd
_refine_ls_weighting_details
;
Method= Modified Sheldrick
w=1/[\s^2^(F^2^) + ( 0.03P)^2^ + 0.00P]
,where P=(max(Fo^2^,0) + 2Fc^2^)/3
;
_refine_ls_weighting_scheme calc
_refine_ls_wR_factor_all 0.0912
_refine_ls_wR_factor_gt 0.0847
_refine_ls_wR_factor_ref 0.0912
_reflns_limit_h_max 20
_reflns_limit_h_min 0
_reflns_limit_k_max 9
_reflns_limit_k_min 0
_reflns_limit_l_max 19
_reflns_limit_l_min 0
_reflns_number_gt 1491
_reflns_number_total 2097
_reflns_threshold_expression I>2.0\s(I)
_oxford_diffrn_Wilson_B_factor 2.28
_oxford_diffrn_Wilson_scale 42.76
_oxford_refine_ls_r_factor_ref 0.0672
_oxford_refine_ls_scale 0.17225(11)
_oxford_reflns_number_all 2097
_oxford_reflns_threshold_expression_ref I>-10.0\s(I)
_oxford_structure_analysis_title 'david in Pca2(1)'
_cod_data_source_file b817966b.txt
_cod_data_source_block 1
_cod_depositor_comments
;
The following automatic conversions were performed:
'_symmetry_cell_setting' value 'Orthorhombic' changed to 'orthorhombic'
according to '/home/saulius/struct/CIF-dictionaries/cif_core.dic'
dictionary named 'cif_core.dic' version 2.4.1 from 2010-06-29.

Automatic conversion script
Id: cif_fix_enum 1527 2010-12-29 10:47:43Z saulius 
;
_cod_original_sg_symbol_H-M 'P c a 21 '
_cod_database_code 7104164

loop_
_symmetry_equiv_pos_as_xyz
x,y,z
-x+1/2,y,z+1/2
x+1/2,-y,z
-x,-y,z+1/2

loop_
_atom_site_label
_atom_site_type_symbol
_atom_site_fract_x
_atom_site_fract_y
_atom_site_fract_z
_atom_site_U_iso_or_equiv
_atom_site_occupancy
_atom_site_adp_type
_atom_site_refinement_flags_posn
_atom_site_refinement_flags_adp
_atom_site_refinement_flags_occupancy
_atom_site_disorder_assembly
_atom_site_disorder_group
_oxford_atom_site_special_shape
_atom_site_attached_hydrogens
C1 C 0.4904(2) 0.6676(6) 0.4504(3) 0.0269 1.0000 Uani . . . . . . .
N11 N 0.5441(2) 0.7057(4) 0.5315(2) 0.0253 1.0000 Uani . . . . . . .
N14 N 0.5073(2) 0.8303(5) 0.5942(3) 0.0372 1.0000 Uani . . . . . . .
O18 O 0.4476(2) 0.9257(5) 0.5665(3) 0.0487 1.0000 Uani . . . . . . .
O19 O 0.5400(2) 0.8395(6) 0.6703(3) 0.0649 1.0000 Uani . . . . . . .
C2 C 0.5821(2) 0.5471(7) 0.5742(3) 0.0322 1.0000 Uani . . . . . . .
N12 N 0.5158(3) 0.4108(5) 0.5927(3) 0.0397 1.0000 Uani . . . . . . .
O20 O 0.5156(4) 0.4953(8) 0.7425(3) 0.0888 1.0000 Uani . . . . . . .
O21 O 0.4111(3) 0.3214(6) 0.6897(4) 0.1035 1.0000 Uani . . . . . . .
N15 N 0.4762(3) 0.4107(7) 0.6806(4) 0.0636 1.0000 Uani . . . . . . .
C3 C 0.4598(3) 0.3693(6) 0.5141(4) 0.0463 1.0000 Uani . . . . . . .
N10 N 0.4256(2) 0.5311(5) 0.4689(3) 0.0319 1.0000 Uani . . . . . . .
N13 N 0.3399(2) 0.5863(6) 0.4896(3) 0.0442 1.0000 Uani . . . . . . .
O16 O 0.31628(19) 0.7305(5) 0.4599(3) 0.0500 1.0000 Uani . . . . . . .
O17 O 0.2945(2) 0.4838(6) 0.5331(4) 0.0974 1.0000 Uani . . . . . . .
C4 C 0.7415(3) 0.0896(5) 0.2059(3) 0.0287 1.0000 Uani . . . . . . .
N17 N 0.78958(19) -0.0359(4) 0.2649(2) 0.0276 1.0000 Uani . . . . . . .
N20 N 0.8707(2) 0.0206(5) 0.3025(3) 0.0316 1.0000 Uani . . . . . . .
O24 O 0.9050(2) 0.1524(4) 0.2673(2) 0.0447 1.0000 Uani . . . . . . .
O25 O 0.90190(17) -0.0726(4) 0.3636(2) 0.0387 1.0000 Uani . . . . . . .
C5 C 0.7353(2) -0.1563(5) 0.3206(3) 0.0254 1.0000 Uani . . . . . . .
N18 N 0.6660(2) -0.0600(4) 0.3694(2) 0.0259 1.0000 Uani . . . . . . .
N21 N 0.6800(2) -0.0141(5) 0.4628(2) 0.0274 1.0000 Uani . . . . . . .
O26 O 0.7384(2) -0.0966(4) 0.5032(2) 0.0383 1.0000 Uani . . . . . . .
O27 O 0.62981(18) 0.0937(4) 0.4983(2) 0.0339 1.0000 Uani . . . . . . .
C6 C 0.6158(2) 0.0680(6) 0.3118(3) 0.0267 1.0000 Uani . . . . . . .
N16 N 0.6732(2) 0.1852(4) 0.2580(2) 0.0266 1.0000 Uani . . . . . . .
N19 N 0.6970(2) 0.3486(5) 0.2982(2) 0.0290 1.0000 Uani . . . . . . .
O22 O 0.6496(2) 0.4043(4) 0.3603(2) 0.0363 1.0000 Uani . . . . . . .
O23 O 0.7591(2) 0.4277(4) 0.2645(3) 0.0470 1.0000 Uani . . . . . . .
H11 H 0.4615 0.7729 0.4280 0.0351 1.0000 Uiso R . . . . . .
H12 H 0.5288 0.6175 0.4035 0.0342 1.0000 Uiso R . . . . . .
H21 H 0.6146 0.5833 0.6300 0.0363 1.0000 Uiso R . . . . . .
H22 H 0.6245 0.4977 0.5303 0.0365 1.0000 Uiso R . . . . . .
H31 H 0.4962 0.3063 0.4699 0.0523 1.0000 Uiso R . . . . . .
H32 H 0.4077 0.2977 0.5390 0.0527 1.0000 Uiso R . . . . . .
H41 H 0.7814 0.1759 0.1766 0.0347 1.0000 Uiso R . . . . . .
H42 H 0.7103 0.0186 0.1586 0.0347 1.0000 Uiso R . . . . . .
H51 H 0.7727 -0.2182 0.3659 0.0322 1.0000 Uiso R . . . . . .
H52 H 0.7066 -0.2416 0.2762 0.0314 1.0000 Uiso R . . . . . .
H61 H 0.5787 0.1396 0.3511 0.0323 1.0000 Uiso R . . . . . .
H62 H 0.5813 -0.0004 0.2677 0.0317 1.0000 Uiso R . . . . . .

loop_
_atom_site_aniso_label
_atom_site_aniso_U_11
_atom_site_aniso_U_22
_atom_site_aniso_U_33
_atom_site_aniso_U_23
_atom_site_aniso_U_13
_atom_site_aniso_U_12
C1 0.0276(19) 0.035(2) 0.0178(18) 0.0008(18) 0.0012(16) 0.0075(18)
N11 0.0228(16) 0.0293(18) 0.0239(16) -0.0023(15) 0.0012(13) -0.0017(14)
N14 0.0330(19) 0.037(2) 0.041(2) -0.015(2) 0.0069(18) -0.0124(17)
O18 0.0466(19) 0.039(2) 0.061(2) -0.0096(18) 0.0146(18) 0.0090(17)
O19 0.071(3) 0.077(3) 0.047(2) -0.036(2) -0.009(2) -0.013(2)
C2 0.0190(18) 0.057(3) 0.0207(19) 0.004(2) -0.0021(16) 0.011(2)
N12 0.037(2) 0.042(2) 0.040(2) 0.0177(19) 0.0148(18) 0.0193(19)
O20 0.126(4) 0.098(4) 0.042(2) 0.031(3) 0.041(3) 0.051(3)
O21 0.084(3) 0.077(3) 0.150(5) 0.069(3) 0.081(3) 0.029(3)
N15 0.069(3) 0.060(3) 0.062(3) 0.040(3) 0.037(3) 0.040(3)
C3 0.031(2) 0.027(2) 0.081(4) -0.001(3) 0.019(3) 0.0049(19)
N10 0.0252(17) 0.0301(19) 0.040(2) -0.0143(18) -0.0042(16) 0.0034(15)
N13 0.0248(18) 0.043(2) 0.065(3) -0.012(2) -0.0069(19) -0.0018(18)
O16 0.0298(16) 0.050(2) 0.070(2) 0.001(2) -0.0103(17) 0.0137(16)
O17 0.0288(19) 0.072(3) 0.192(6) 0.040(3) 0.032(3) -0.0037(18)
C4 0.031(2) 0.034(2) 0.0211(19) -0.0025(18) 0.0043(17) 0.0055(19)
N17 0.0234(15) 0.0332(19) 0.0262(17) -0.0109(16) 0.0026(15) -0.0004(14)
N20 0.0243(17) 0.040(2) 0.0309(18) -0.0197(19) 0.0060(15) 0.0062(16)
O24 0.0353(16) 0.0412(19) 0.058(2) -0.0152(18) 0.0071(17) -0.0117(15)
O25 0.0240(14) 0.058(2) 0.0337(16) -0.0135(17) -0.0026(14) 0.0076(15)
C5 0.025(2) 0.0211(19) 0.030(2) -0.0043(17) -0.0087(17) -0.0006(15)
N18 0.0221(15) 0.0284(18) 0.0273(18) -0.0043(16) 0.0005(14) -0.0018(14)
N21 0.0320(18) 0.0271(18) 0.0232(16) -0.0006(16) 0.0021(15) -0.0128(15)
O26 0.0405(17) 0.0452(18) 0.0291(15) 0.0030(15) -0.0064(15) 0.0045(16)
O27 0.0358(15) 0.0391(17) 0.0268(14) -0.0037(15) 0.0100(13) -0.0008(14)
C6 0.0201(17) 0.032(2) 0.028(2) -0.0069(19) -0.0029(16) -0.0016(17)
N16 0.0269(16) 0.0311(19) 0.0219(17) -0.0031(16) -0.0034(14) 0.0004(15)
N19 0.0362(18) 0.0239(18) 0.0270(18) 0.0024(16) -0.0026(15) 0.0103(15)
O22 0.0426(17) 0.0349(17) 0.0313(15) -0.0076(15) 0.0005(15) 0.0143(14)
O23 0.0487(19) 0.0235(15) 0.069(2) 0.0033(19) 0.0167(19) 0.0003(15)

loop_
_atom_type_symbol
_atom_type_scat_dispersion_real
_atom_type_scat_dispersion_imag
_atom_type_scat_Cromer_Mann_a1
_atom_type_scat_Cromer_Mann_b1
_atom_type_scat_Cromer_Mann_a2
_atom_type_scat_Cromer_Mann_b2
_atom_type_scat_Cromer_Mann_a3
_atom_type_scat_Cromer_Mann_b3
_atom_type_scat_Cromer_Mann_a4
_atom_type_scat_Cromer_Mann_b4
_atom_type_scat_Cromer_Mann_c
_atom_type_scat_source
C 0.0033 0.0016 2.3100 20.8439 1.0200 10.2075 1.5886 0.5687 0.8650 51.6512 0.2156 'International Tables Vol C 4.2.6.8 and 6.1.1.4'
H 0.0000 0.0000 0.4930 10.5109 0.3229 26.1257 0.1402 3.1424 0.0408 57.7998 0.0030 'International Tables Vol C 4.2.6.8 and 6.1.1.4'
N 0.0061 0.0033 12.2126 0.0057 3.1322 9.8933 2.0125 28.9975 1.1663 0.5826 -11.5290 'International Tables Vol C 4.2.6.8 and 6.1.1.4'
O 0.0106 0.0060 3.0485 13.2771 2.2868 5.7011 1.5463 0.3239 0.8670 32.9089 0.2508 'International Tables Vol C 4.2.6.8 and 6.1.1.4'

loop_
_geom_angle_atom_site_label_1
_geom_angle_site_symmetry_1
_geom_angle_atom_site_label_2
_geom_angle_site_symmetry_2
_geom_angle_atom_site_label_3
_geom_angle_site_symmetry_3
_geom_angle
_geom_angle_publ_flag
N11 . C1 . N10 . 111.9(3) yes
N11 . C1 . H11 . 111.5 no
N10 . C1 . H11 . 109.4 no
N11 . C1 . H12 . 107.5 no
N10 . C1 . H12 . 105.4 no
H11 . C1 . H12 . 111.0 no
C1 . N11 . N14 . 115.0(3) yes
C1 . N11 . C2 . 113.7(3) yes
N14 . N11 . C2 . 115.0(3) yes
N11 . N14 . O18 . 118.0(4) yes
N11 . N14 . O19 . 117.2(4) yes
O18 . N14 . O19 . 124.7(4) yes
N11 . C2 . N12 . 112.0(3) yes
N11 . C2 . H21 . 108.7 no
N12 . C2 . H21 . 113.0 no
N11 . C2 . H22 . 107.1 no
N12 . C2 . H22 . 108.0 no
H21 . C2 . H22 . 107.8 no
C2 . N12 . N15 . 117.5(5) yes
C2 . N12 . C3 . 114.3(3) yes
N15 . N12 . C3 . 117.1(4) yes
N12 . N15 . O20 . 116.2(5) yes
N12 . N15 . O21 . 116.9(7) yes
O20 . N15 . O21 . 126.7(6) yes
N12 . C3 . N10 . 112.1(4) yes
N12 . C3 . H31 . 106.6 no
N10 . C3 . H31 . 108.1 no
N12 . C3 . H32 . 107.0 no
N10 . C3 . H32 . 108.3 no
H31 . C3 . H32 . 114.8 no
C3 . N10 . C1 . 115.1(3) yes
C3 . N10 . N13 . 118.5(4) yes
C1 . N10 . N13 . 117.7(3) yes
N10 . N13 . O16 . 117.5(4) yes
N10 . N13 . O17 . 117.1(4) yes
O16 . N13 . O17 . 125.3(4) yes
N17 . C4 . N16 . 111.6(3) yes
N17 . C4 . H41 . 111.4 no
N16 . C4 . H41 . 109.7 no
N17 . C4 . H42 . 107.2 no
N16 . C4 . H42 . 106.1 no
H41 . C4 . H42 . 110.7 no
C4 . N17 . N20 . 117.8(3) yes
C4 . N17 . C5 . 115.7(3) yes
N20 . N17 . C5 . 117.8(3) yes
N17 . N20 . O24 . 117.0(4) yes
N17 . N20 . O25 . 116.5(4) yes
O24 . N20 . O25 . 126.4(4) yes
N17 . C5 . N18 . 111.6(3) yes
N17 . C5 . H51 . 109.3 no
N18 . C5 . H51 . 109.2 no
N17 . C5 . H52 . 106.7 no
N18 . C5 . H52 . 108.0 no
H51 . C5 . H52 . 112.0 no
C5 . N18 . N21 . 118.4(3) yes
C5 . N18 . C6 . 114.8(3) yes
N21 . N18 . C6 . 117.2(3) yes
N18 . N21 . O26 . 116.2(3) yes
N18 . N21 . O27 . 117.9(3) yes
O26 . N21 . O27 . 125.6(3) yes
N18 . C6 . N16 . 112.4(3) yes
N18 . C6 . H61 . 109.3 no
N16 . C6 . H61 . 109.1 no
N18 . C6 . H62 . 107.8 no
N16 . C6 . H62 . 106.9 no
H61 . C6 . H62 . 111.3 no
C4 . N16 . C6 . 113.6(3) yes
C4 . N16 . N19 . 117.1(3) yes
C6 . N16 . N19 . 117.4(3) yes
N16 . N19 . O22 . 116.6(3) yes
N16 . N19 . O23 . 117.4(4) yes
O22 . N19 . O23 . 125.8(4) yes

loop_
_geom_bond_atom_site_label_1
_geom_bond_site_symmetry_1
_geom_bond_atom_site_label_2
_geom_bond_site_symmetry_2
_geom_bond_distance
_geom_bond_publ_flag
C1 . N11 . 1.449(5) yes
C1 . N10 . 1.437(5) yes
C1 . H11 . 0.955 no
C1 . H12 . 0.965 no
N11 . N14 . 1.409(5) yes
N11 . C2 . 1.451(5) yes
N14 . O18 . 1.217(5) yes
N14 . O19 . 1.202(5) yes
C2 . N12 . 1.453(6) yes
C2 . H21 . 0.978 no
C2 . H22 . 0.972 no
N12 . N15 . 1.396(6) yes
N12 . C3 . 1.446(7) yes
O20 . N15 . 1.243(7) yes
O21 . N15 . 1.196(6) yes
C3 . N10 . 1.465(6) yes
C3 . H31 . 0.963 no
C3 . H32 . 1.017 no
N10 . N13 . 1.392(5) yes
N13 . O16 . 1.211(5) yes
N13 . O17 . 1.203(5) yes
C4 . N17 . 1.458(5) yes
C4 . N16 . 1.461(5) yes
C4 . H41 . 0.978 no
C4 . H42 . 0.983 no
N17 . N20 . 1.405(4) yes
N17 . C5 . 1.456(5) yes
N20 . O24 . 1.222(5) yes
N20 . O25 . 1.215(5) yes
C5 . N18 . 1.451(5) yes
C5 . H51 . 0.979 no
C5 . H52 . 0.999 no
N18 . N21 . 1.401(4) yes
N18 . C6 . 1.474(5) yes
N21 . O26 . 1.223(4) yes
N21 . O27 . 1.218(4) yes
C6 . N16 . 1.454(5) yes
C6 . H61 . 0.959 no
C6 . H62 . 0.967 no
N16 . N19 . 1.396(4) yes
N19 . O22 . 1.219(4) yes
N19 . O23 . 1.210(4) yes
